data_7244601
loop_
_publ_author_name
'Yakubenko, Artyom A.'
'Puzyk, Aleksandra M.'
'Korostelev, Vladislav O.'
'Mulloyarova, Valeriia V.'
'Tupikina, Elena Yu.'
'Tolstoy, Peter'
'Antonov, Alexander S.'

_publ_section_title
;
 Self-association of diphenylpnictoginic acids in solution and solid
 state: covalent vs hydrogen bonding
;
_journal_name_full 'Physical Chemistry Chemical Physics'
_journal_paper_doi 10.1039/D2CP00286H
_journal_year 2022
_chemical_formula_moiety 'C12 H11 As O2'
_chemical_formula_sum 'C12 H11 As O2'
_chemical_formula_weight 262.13
_chemical_name_systematic 'Diphenylarsinic acid'
_space_group_crystal_system monoclinic
_space_group_IT_number 14
_space_group_name_Hall '-P 2ybc'
_space_group_name_H-M_alt 'P 1 21/c 1'
_atom_sites_solution_hydrogens mixed
_atom_sites_solution_primary dual
_audit_creation_date 2020-11-26
_audit_creation_method
;
Olex2 1.3
(compiled 2020.07.31 svn.rc2a77460 for OlexSys, GUI svn.r6145)
;
_audit_update_record
;
2021-10-08 deposited with the CCDC.	2022-03-09 downloaded from the CCDC.
;
_cell_angle_alpha 90
_cell_angle_beta 99.389(3)
_cell_angle_gamma 90
_cell_formula_units_Z 4
_cell_length_a 11.4506(4)
_cell_length_b 6.0251(2)
_cell_length_c 15.7851(4)
_cell_measurement_reflns_used 6724
_cell_measurement_temperature 100(2)
_cell_measurement_theta_max 76.5610
_cell_measurement_theta_min 3.9100
_cell_volume 1074.44(6)
_computing_cell_refinement 'CrysAlisPro 1.171.40.71a (Rigaku OD, 2020)'
_computing_data_collection 'CrysAlisPro 1.171.40.71a (Rigaku OD, 2020)'
_computing_data_reduction 'CrysAlisPro 1.171.40.71a (Rigaku OD, 2020)'
_computing_molecular_graphics 'Olex2 1.3 (Dolomanov et al., 2009)'
_computing_publication_material 'Olex2 1.3 (Dolomanov et al., 2009)'
_computing_structure_refinement 'SHELXL 2014/7 (Sheldrick, 2015)'
_computing_structure_solution 'SHELXT 2014/5 (Sheldrick, 2014)'
_diffrn_ambient_environment N~2~
_diffrn_ambient_temperature 100(2)
_diffrn_detector 'Hybrid Pixel Array Detector'
_diffrn_detector_area_resol_mean 10.0000
_diffrn_detector_type HyPix
_diffrn_measured_fraction_theta_full 1.000
_diffrn_measured_fraction_theta_max 0.974
_diffrn_measurement_details
;
List of Runs (angles in degrees, time in seconds):

  # Type    Start    End  Width  t~exp~   \w     \q     \k     \f   Frames
#--------------------------------------------------------------------------
  1  \w    -25.00  42.00   0.50    0.15    --   47.20 -37.00  90.00  134
  2  \w     95.00 132.00   0.50    0.50    --  107.75  45.00  30.00   74
  3  \w    146.00 172.00   0.50    0.50    --  107.75  45.00  30.00   52
  4  \w    136.00 174.00   0.50    0.50    --  107.75  45.00 -30.00   76
  5  \w    106.00 131.00   0.50    0.50    --  107.75 107.00 -59.00   50
  6  \w     99.00 127.00   0.50    0.50    --  107.75  45.00 -30.00   56
  7  \w    112.00 177.00   0.50    0.50    --  107.75  45.00 -90.00  130
  8  \w     84.00 116.00   0.50    0.15    --   47.20 125.00 -90.00   64
  9  \w     79.00 104.00   0.50    0.15    --   47.20 125.00-120.00   50
 10  \w     74.00 116.00   0.50    0.15    --   47.20 125.00-150.00   84
 11  \w     35.00  63.00   0.50    0.50    --  107.75 -61.00-150.00   56
 12  \w     78.00 104.00   0.50    0.50    --  107.75 -94.00-150.00   52
 13  \w     42.00  68.00   0.50    0.50    --  107.75-107.00-157.00   52
 14  \w     42.00 111.00   0.50    0.50    --  107.75-125.00-150.00  138
 15  \w     35.00  75.00   0.50    0.50    --  107.75 -94.00-150.00   80
 16  \w     21.00  50.00   0.50    0.15    --   47.20-107.00-157.00   58
 17  \w     36.00  62.00   0.50    0.50    --  107.75 -61.00  30.00   52
 18  \w    -84.00  -2.00   0.50    0.15    --  -47.20 107.00 -59.00  164
 19  \w   -106.00 -54.00   0.50    0.50    -- -106.00 107.00 -59.00  104
 20  \w    -71.00 -33.00   0.50    0.50    -- -106.00  61.00 -30.00   76
 21  \w    -71.00 -34.00   0.50    0.50    -- -106.00  61.00 -60.00   74
 22  \w    -61.00 -36.00   0.50    0.50    -- -106.00  77.00  60.00   50
 23  \w    -63.00 -37.00   0.50    0.50    -- -106.00  61.00 120.00   52
 24  \w   -132.00 -94.00   0.50    0.50    -- -106.00 -61.00  60.00   76
 25  \w   -172.00-147.00   0.50    0.50    -- -106.00 -61.00  60.00   50
 26  \w   -148.00-114.00   0.50    0.50    -- -106.00-107.00-157.00   68
 27  \w   -144.00 -93.00   0.50    0.50    -- -106.00 -30.00-150.00  102
 28  \w   -176.00-150.00   0.50    0.50    -- -106.00 -30.00-150.00   52
 29  \w   -104.00 -73.00   0.50    0.50    -- -106.00  77.00 -60.00   62
 30  \w   -111.00 -63.00   0.50    0.50    -- -106.00 125.00-120.00   96
 31  \w    137.00 163.00   0.50    0.50    --  107.75 107.00 -59.00   52
 32  \w    -26.00  23.00   0.50    0.15    --  -47.20  19.00   0.00   98
 33  \w   -120.00 -55.00   0.50    0.15    --  -47.20 -37.00  90.00  130
 34  \w     -7.00  28.00   0.50    0.15    --  -47.20  19.00 -90.00   70
 35  \w   -112.00 -87.00   0.50    0.50    -- -106.00 125.00 -60.00   50
 36  \w    -60.00 -34.00   0.50    0.50    -- -106.00  77.00 -90.00   52
 37  \w    -64.00 -38.00   0.50    0.50    -- -106.00  61.00 -90.00   52
 38  \w    -60.00 -34.00   0.50    0.50    -- -106.00  61.00-120.00   52
 39  \w   -109.00 -84.00   0.50    0.50    -- -106.00 117.00 -31.14   50
 40  \w   -168.00-136.00   0.50    0.50    -- -106.00 -61.00 120.00   64
 41  \w    -58.00 -33.00   0.50    0.50    -- -106.00 125.00   0.00   50
 42  \w    -63.00 -37.00   0.50    0.50    -- -106.00 117.00  79.60   52
 43  \w   -108.00 -83.00   0.50    0.50    -- -106.00 109.00  78.19   50
 44  \w   -175.00-140.00   0.50    0.50    -- -106.00 -15.00  90.00   70
 45  \w   -109.00 -70.00   0.50    0.50    -- -106.00 117.00  79.60   78
 46  \w    110.00 139.00   0.50    0.50    --  107.75  45.00 120.00   58
;
_diffrn_measurement_device 'four-circle diffractometer'
_diffrn_measurement_device_type 'XtaLAB Synergy, Single source at home/near, HyPix'
_diffrn_measurement_method '\w scans'
_diffrn_orient_matrix_type 'CrysAlisPro convention (1999,Acta A55,543-557)'
_diffrn_orient_matrix_UB_11 0.1279188000
_diffrn_orient_matrix_UB_12 0.0789704000
_diffrn_orient_matrix_UB_13 -0.0002409000
_diffrn_orient_matrix_UB_21 -0.0458745000
_diffrn_orient_matrix_UB_22 0.2353743000
_diffrn_orient_matrix_UB_23 -0.0245666000
_diffrn_orient_matrix_UB_31 0.0114673000
_diffrn_orient_matrix_UB_32 0.0608776000
_diffrn_orient_matrix_UB_33 0.0958322000
_diffrn_radiation_monochromator mirror
_diffrn_radiation_probe x-ray
_diffrn_radiation_type 'Cu K\a'
_diffrn_radiation_wavelength 1.54184
_diffrn_reflns_av_R_equivalents 0.0398
_diffrn_reflns_av_unetI/netI 0.0297
_diffrn_reflns_Laue_measured_fraction_full 1.000
_diffrn_reflns_Laue_measured_fraction_max 0.974
_diffrn_reflns_limit_h_max 14
_diffrn_reflns_limit_h_min -14
_diffrn_reflns_limit_k_max 7
_diffrn_reflns_limit_k_min -7
_diffrn_reflns_limit_l_max 19
_diffrn_reflns_limit_l_min -14
_diffrn_reflns_number 11076
_diffrn_reflns_point_group_measured_fraction_full 1.000
_diffrn_reflns_point_group_measured_fraction_max 0.974
_diffrn_reflns_theta_full 67.684
_diffrn_reflns_theta_max 77.250
_diffrn_reflns_theta_min 3.913
_diffrn_source 'micro-focus sealed X-ray tube'
_diffrn_source_type 'PhotonJet (Cu) X-ray Source'
_exptl_absorpt_coefficient_mu 4.089
_exptl_absorpt_correction_T_max 1.00000
_exptl_absorpt_correction_T_min 0.66068
_exptl_absorpt_correction_type multi-scan
_exptl_absorpt_process_details
;
CrysAlisPro 1.171.40.71a (Rigaku Oxford Diffraction, 2020)
Empirical absorption correction using spherical harmonics,
 implemented in SCALE3 ABSPACK scaling algorithm.
;
_exptl_crystal_colour 'clear yellow'
_exptl_crystal_colour_lustre clear
_exptl_crystal_colour_primary yellow
_exptl_crystal_density_diffrn 1.620
_exptl_crystal_description prism
_exptl_crystal_F_000 528
_exptl_crystal_recrystallization_method 'Solvent evaporation'
_exptl_crystal_size_max 0.1
_exptl_crystal_size_mid 0.06
_exptl_crystal_size_min 0.03
_refine_diff_density_max 0.404
_refine_diff_density_min -0.691
_refine_diff_density_rms 0.080
_refine_ls_extinction_method none
_refine_ls_goodness_of_fit_ref 1.185
_refine_ls_hydrogen_treatment mixed
_refine_ls_matrix_type full
_refine_ls_number_parameters 140
_refine_ls_number_reflns 2220
_refine_ls_number_restraints 0
_refine_ls_restrained_S_all 1.185
_refine_ls_R_factor_all 0.0291
_refine_ls_R_factor_gt 0.0275
_refine_ls_shift/su_max 0.002
_refine_ls_shift/su_mean 0.000
_refine_ls_structure_factor_coef Fsqd
_refine_ls_weighting_details 'w=1/[\s^2^(Fo^2^)+(0.0342P)^2^+0.7458P] where P=(Fo^2^+2Fc^2^)/3'
_refine_ls_weighting_scheme calc
_refine_ls_wR_factor_gt 0.0741
_refine_ls_wR_factor_ref 0.0750
_reflns_Friedel_coverage 0.000
_reflns_number_gt 2067
_reflns_number_total 2220
_reflns_threshold_expression 'I > 2\s(I)'
_cod_data_source_file d2cp00286h3.cif
_cod_data_source_block ver0-17146_art-003
_cod_database_code 7244601
_shelx_shelxl_version_number 2014/7
_chemical_oxdiff_formula 'C12 H11 As1 O2'
_shelx_space_group_comment
;
The symmetry employed for this shelxl refinement is uniquely defined
by the following loop, which should always be used as a source of
symmetry information in preference to the above space-group names.
They are only intended as comments.
;
_reflns_odcompleteness_completeness 99.79
_reflns_odcompleteness_iscentric 1
_reflns_odcompleteness_theta 74.33
_olex2_refinement_description
;
1. Fixed Uiso
 At 1.2 times of:
  All C(H) groups
2.a Aromatic/amide H refined with riding coordinates:
 C2(H2), C5(H5), C6(H6), C4(H4), C12(H12), C8(H8), C11(H11), C3(H3), C10(H10),
 C9(H9)
;
_olex2_submission_special_instructions 'No special instructions were received'
_oxdiff_exptl_absorpt_empirical_details
;
Empirical correction (ABSPACK) includes:
- Absorption correction using spherical harmonics
- Frame scaling
;
_oxdiff_exptl_absorpt_empirical_full_max 1.771
_oxdiff_exptl_absorpt_empirical_full_min 0.706

loop_
_space_group_symop_operation_xyz
'x, y, z'
'-x, y+1/2, -z+1/2'
'-x, -y, -z'
'x, -y-1/2, z-1/2'

loop_
_atom_site_label
_atom_site_type_symbol
_atom_site_fract_x
_atom_site_fract_y
_atom_site_fract_z
_atom_site_U_iso_or_equiv
_atom_site_adp_type
_atom_site_occupancy
_atom_site_site_symmetry_order
_atom_site_calc_flag
_atom_site_refinement_flags_posn
_atom_site_refinement_flags_adp
_atom_site_refinement_flags_occupancy
_atom_site_disorder_assembly
_atom_site_disorder_group
As1 As 0.16654(2) 0.60282(4) 0.75360(2) 0.01563(10) Uani 1 1 d . . . . .
O1 O 0.12887(16) 0.8772(3) 0.75555(10) 0.0220(3) Uani 1 1 d . . . . .
O2 O 0.08706(14) 0.4340(3) 0.80411(10) 0.0224(3) Uani 1 1 d . . . . .
C7 C 0.32703(19) 0.6118(3) 0.81040(13) 0.0183(4) Uani 1 1 d . . . . .
C2 C 0.1992(2) 0.6838(4) 0.58157(14) 0.0235(4) Uani 1 1 d . . . . .
H2 H 0.2268 0.8211 0.6031 0.028 Uiso 1 1 calc R U . . .
C5 C 0.1161(2) 0.2738(4) 0.51710(15) 0.0245(5) Uani 1 1 d . . . . .
H5 H 0.0885 0.1368 0.4953 0.029 Uiso 1 1 calc R U . . .
C1 C 0.16030(18) 0.5258(4) 0.63533(13) 0.0182(4) Uani 1 1 d . . . . .
C6 C 0.1187(2) 0.3207(4) 0.60393(14) 0.0225(4) Uani 1 1 d . . . . .
H6 H 0.0930 0.2162 0.6401 0.027 Uiso 1 1 calc R U . . .
C4 C 0.1541(2) 0.4291(4) 0.46333(14) 0.0247(5) Uani 1 1 d . . . . .
H4 H 0.1516 0.3967 0.4055 0.030 Uiso 1 1 calc R U . . .
C12 C 0.3937(2) 0.8024(4) 0.80465(14) 0.0237(4) Uani 1 1 d . . . . .
H12 H 0.3604 0.9245 0.7737 0.028 Uiso 1 1 calc R U . . .
C8 C 0.3757(2) 0.4279(4) 0.85592(14) 0.0226(4) Uani 1 1 d . . . . .
H8 H 0.3307 0.3006 0.8591 0.027 Uiso 1 1 calc R U . . .
C11 C 0.5106(2) 0.8081(5) 0.84578(16) 0.0305(5) Uani 1 1 d . . . . .
H11 H 0.5561 0.9346 0.8422 0.037 Uiso 1 1 calc R U . . .
C3 C 0.1960(2) 0.6330(4) 0.49533(15) 0.0276(5) Uani 1 1 d . . . . .
H3 H 0.2222 0.7365 0.4590 0.033 Uiso 1 1 calc R U . . .
C10 C 0.5593(2) 0.6262(5) 0.89195(16) 0.0310(6) Uani 1 1 d . . . . .
H10 H 0.6373 0.6313 0.9200 0.037 Uiso 1 1 calc R U . . .
C9 C 0.4926(2) 0.4366(5) 0.89661(16) 0.0300(5) Uani 1 1 d . . . . .
H9 H 0.5263 0.3142 0.9272 0.036 Uiso 1 1 calc R U . . .
H1 H 0.060(4) 0.893(6) 0.736(3) 0.049(11) Uiso 1 1 d . . . . .

loop_
_atom_site_aniso_label
_atom_site_aniso_U_11
_atom_site_aniso_U_22
_atom_site_aniso_U_33
_atom_site_aniso_U_23
_atom_site_aniso_U_13
_atom_site_aniso_U_12
As1 0.01390(14) 0.01931(15) 0.01353(15) 0.00024(7) 0.00179(9) -0.00017(8)
O1 0.0202(8) 0.0238(8) 0.0216(8) -0.0008(6) 0.0028(6) 0.0015(6)
O2 0.0202(8) 0.0284(8) 0.0187(7) 0.0035(6) 0.0035(6) -0.0034(6)
C7 0.0158(10) 0.0258(11) 0.0133(9) -0.0039(7) 0.0026(8) 0.0001(8)
C2 0.0253(11) 0.0259(11) 0.0194(10) -0.0005(9) 0.0037(8) -0.0053(9)
C5 0.0243(11) 0.0249(11) 0.0232(10) -0.0055(9) 0.0003(9) 0.0029(9)
C1 0.0141(9) 0.0234(10) 0.0164(9) 0.0002(8) 0.0005(7) 0.0024(8)
C6 0.0235(11) 0.0227(11) 0.0210(10) -0.0001(9) 0.0029(8) -0.0003(9)
C4 0.0195(11) 0.0379(13) 0.0156(10) -0.0033(9) -0.0001(8) 0.0062(9)
C12 0.0222(11) 0.0280(12) 0.0210(10) -0.0014(9) 0.0044(8) -0.0038(9)
C8 0.0205(11) 0.0284(11) 0.0185(10) -0.0003(8) 0.0020(8) 0.0020(9)
C11 0.0212(11) 0.0417(14) 0.0296(12) -0.0102(11) 0.0075(9) -0.0107(11)
C3 0.0303(13) 0.0341(13) 0.0188(11) 0.0032(9) 0.0050(9) -0.0031(10)
C10 0.0143(11) 0.0510(16) 0.0262(12) -0.0120(11) -0.0011(9) 0.0024(10)
C9 0.0254(12) 0.0400(13) 0.0230(11) -0.0017(10) -0.0004(10) 0.0103(11)

loop_
_atom_type_symbol
_atom_type_description
_atom_type_scat_dispersion_real
_atom_type_scat_dispersion_imag
_atom_type_scat_source
C C 0.0181 0.0091 'International Tables Vol C Tables 4.2.6.8 and 6.1.1.4'
H H 0.0000 0.0000 'International Tables Vol C Tables 4.2.6.8 and 6.1.1.4'
As As -0.9300 1.0051 'International Tables Vol C Tables 4.2.6.8 and 6.1.1.4'
O O 0.0492 0.0322 'International Tables Vol C Tables 4.2.6.8 and 6.1.1.4'

loop_
_geom_angle_atom_site_label_1
_geom_angle_atom_site_label_2
_geom_angle_atom_site_label_3
_geom_angle
_geom_angle_site_symmetry_1
_geom_angle_site_symmetry_3
_geom_angle_publ_flag
O1 As1 C7 100.97(9) . . ?
O1 As1 C1 106.42(9) . . ?
O2 As1 O1 115.19(8) . . ?
O2 As1 C7 110.75(9) . . ?
O2 As1 C1 112.65(9) . . ?
C7 As1 C1 110.18(9) . . ?
As1 O1 H1 110(3) . . ?
C12 C7 As1 119.31(17) . . ?
C8 C7 As1 119.68(17) . . ?
C8 C7 C12 121.0(2) . . ?
C1 C2 H2 120.5 . . ?
C3 C2 H2 120.5 . . ?
C3 C2 C1 119.0(2) . . ?
C6 C5 H5 119.7 . . ?
C4 C5 H5 119.7 . . ?
C4 C5 C6 120.6(2) . . ?
C2 C1 As1 117.58(16) . . ?
C6 C1 As1 121.39(16) . . ?
C6 C1 C2 121.0(2) . . ?
C5 C6 H6 120.6 . . ?
C1 C6 C5 118.9(2) . . ?
C1 C6 H6 120.6 . . ?
C5 C4 H4 119.9 . . ?
C5 C4 C3 120.2(2) . . ?
C3 C4 H4 119.9 . . ?
C7 C12 H12 120.4 . . ?
C7 C12 C11 119.2(2) . . ?
C11 C12 H12 120.4 . . ?
C7 C8 H8 120.5 . . ?
C7 C8 C9 119.0(2) . . ?
C9 C8 H8 120.5 . . ?
C12 C11 H11 119.9 . . ?
C10 C11 C12 120.1(2) . . ?
C10 C11 H11 119.9 . . ?
C2 C3 H3 119.8 . . ?
C4 C3 C2 120.3(2) . . ?
C4 C3 H3 119.8 . . ?
C11 C10 H10 119.9 . . ?
C11 C10 C9 120.3(2) . . ?
C9 C10 H10 119.9 . . ?
C8 C9 H9 119.8 . . ?
C10 C9 C8 120.4(2) . . ?
C10 C9 H9 119.8 . . ?

loop_
_geom_bond_atom_site_label_1
_geom_bond_atom_site_label_2
_geom_bond_distance
_geom_bond_site_symmetry_2
_geom_bond_publ_flag
As1 O1 1.7101(16) . ?
As1 O2 1.6541(15) . ?
As1 C7 1.910(2) . ?
As1 C1 1.914(2) . ?
O1 H1 0.81(4) . ?
C7 C12 1.390(3) . ?
C7 C8 1.387(3) . ?
C2 H2 0.9300 . ?
C2 C1 1.395(3) . ?
C2 C3 1.390(3) . ?
C5 H5 0.9300 . ?
C5 C6 1.395(3) . ?
C5 C4 1.380(4) . ?
C1 C6 1.386(3) . ?
C6 H6 0.9300 . ?
C4 H4 0.9300 . ?
C4 C3 1.384(4) . ?
C12 H12 0.9300 . ?
C12 C11 1.390(3) . ?
C8 H8 0.9300 . ?
C8 C9 1.388(3) . ?
C11 H11 0.9300 . ?
C11 C10 1.382(4) . ?
C3 H3 0.9300 . ?
C10 H10 0.9300 . ?
C10 C9 1.383(4) . ?
C9 H9 0.9300 . ?

loop_
_geom_torsion_atom_site_label_1
_geom_torsion_atom_site_label_2
_geom_torsion_atom_site_label_3
_geom_torsion_atom_site_label_4
_geom_torsion
_geom_torsion_site_symmetry_1
_geom_torsion_site_symmetry_2
_geom_torsion_site_symmetry_3
_geom_torsion_site_symmetry_4
_geom_torsion_publ_flag
As1 C7 C12 C11 -179.74(17) . . . . ?
As1 C7 C8 C9 179.77(17) . . . . ?
As1 C1 C6 C5 179.94(17) . . . . ?
C7 C12 C11 C10 -0.2(3) . . . . ?
C7 C8 C9 C10 0.1(3) . . . . ?
C2 C1 C6 C5 -0.1(3) . . . . ?
C5 C4 C3 C2 -0.6(4) . . . . ?
C1 C2 C3 C4 0.5(4) . . . . ?
C6 C5 C4 C3 0.4(4) . . . . ?
C4 C5 C6 C1 -0.1(3) . . . . ?
C12 C7 C8 C9 0.5(3) . . . . ?
C12 C11 C10 C9 0.8(4) . . . . ?
C8 C7 C12 C11 -0.4(3) . . . . ?
C11 C10 C9 C8 -0.8(4) . . . . ?
C3 C2 C1 As1 179.87(18) . . . . ?
C3 C2 C1 C6 -0.1(3) . . . . ?
